data_7128705
loop_
_publ_author_name
'Hasegawa, Sui'
'Ishida, Yutaka'
'Kawaguchi, Hiroyuki'

_publ_section_title
;
 Systematic reductive oligomerization of isocyanides with a vanadium(ii)
 complex.
;
_journal_issue 67
_journal_name_full 'Chemical communications (Cambridge, England)'
_journal_page_first 8296
_journal_page_last 8299
_journal_paper_doi 10.1039/d1cc03463d
_journal_volume 57
_journal_year 2021
_chemical_formula_moiety 'C57 H64 N3 O4 V'
_chemical_formula_sum 'C57 H64 N3 O4 V'
_chemical_formula_weight 906.05
_space_group_crystal_system triclinic
_space_group_IT_number 2
_space_group_name_Hall '-P 1'
_space_group_name_H-M_alt 'P -1'
_atom_sites_solution_hydrogens geom
_atom_sites_solution_primary dual
_atom_sites_solution_secondary difmap
_audit_creation_date 2021-02-22
_audit_creation_method
;
Olex2 1.3
(compiled 2020.11.12 svn.r5f609507 for OlexSys, GUI svn.r6272)
;
_audit_update_record
;
2021-04-06 deposited with the CCDC.	2021-07-21 downloaded from the CCDC.
;
_cell_angle_alpha 73.837(2)
_cell_angle_beta 70.960(2)
_cell_angle_gamma 68.344(2)
_cell_formula_units_Z 2
_cell_length_a 12.3804(2)
_cell_length_b 14.2439(3)
_cell_length_c 16.3950(3)
_cell_measurement_reflns_used 19118
_cell_measurement_temperature 123.15
_cell_measurement_theta_max 75.7470
_cell_measurement_theta_min 4.2520
_cell_volume 2498.70(9)
_computing_cell_refinement 'CrysAlisPro 1.171.41.93a (Rigaku OD, 2020)'
_computing_data_collection 'CrysAlisPro 1.171.41.93a (Rigaku OD, 2020)'
_computing_data_reduction 'CrysAlisPro 1.171.41.93a (Rigaku OD, 2020)'
_computing_molecular_graphics 'Olex2 1.3 (Dolomanov et al., 2009)'
_computing_publication_material 'Olex2 1.3 (Dolomanov et al., 2009)'
_computing_structure_refinement 'SHELXL 2018/3 (Sheldrick, 2015)'
_computing_structure_solution 'SHELXT 2014/5 (Sheldrick, 2014)'
_diffrn_ambient_temperature 123.15
_diffrn_detector 'Rigaku HyPix-6000 area detector'
_diffrn_detector_area_resol_mean 10.0
_diffrn_detector_type 'HPC area detector'
_diffrn_measured_fraction_theta_full 0.999
_diffrn_measured_fraction_theta_max 0.985
_diffrn_measurement_details
;
List of Runs (angles in degrees, time in seconds):

  # Type    Start    End  Width  t~exp~   \w     \q     \k     \f   Frames
#--------------------------------------------------------------------------
  1  \w    -37.00  43.00   0.50    0.40    --   38.95 -37.00  51.00  160
  2  \w     53.00  80.00   0.50    0.40    --   38.95 -99.00   0.00   54
  3  \w     91.00 121.00   0.50    0.40    --   38.95-178.00-150.00   60
  4  \w     45.00  80.00   0.50    0.40    --   38.95-178.00-150.00   70
  5  \w     34.00 108.00   0.50    1.62    --  113.00-111.00-120.00  148
  6  \w     74.00 107.00   0.50    1.62    --  113.00-111.00-180.00   66
  7  \w     74.00 106.00   0.50    1.62    --  113.00-111.00-150.00   64
  8  \w     69.00 101.00   0.50    1.62    --  113.00 -94.00 -60.00   64
  9  \w     70.00 103.00   0.50    1.62    --  113.00 -94.00 -30.00   66
 10  \w     75.00 105.00   0.50    1.62    --  113.00 -94.00  30.00   60
 11  \w     75.00 105.00   0.50    1.62    --  113.00-111.00  30.00   60
 12  \w     64.00 109.00   0.50    1.62    --  113.00 -77.00  30.00   90
 13  \w     72.00 103.00   0.50    1.62    --  113.00 -94.00  90.00   62
 14  \w     54.00 101.00   0.50    1.62    --  113.00 -94.00 120.00   94
 15  \w     45.00  70.00   0.50    1.62    --  113.00 -61.00   0.00   50
 16  \w     40.00  66.00   0.50    1.62    --  113.00 -94.00 -60.00   52
 17  \w     38.00  75.00   0.50    1.62    --  113.00 -61.00 -60.00   74
 18  \w     56.00  93.00   0.50    1.62    --  113.00 -94.00-120.00   74
 19  \w     38.00  64.00   0.50    1.62    --  113.00-111.00-180.00   52
 20  \w     40.00  75.00   0.50    1.62    --  113.00 -61.00-180.00   70
 21  \w     41.00 104.00   0.50    1.62    --  113.00 -94.00 -90.00  126
 22  \w     35.00  65.00   0.50    1.62    --  113.00 -94.00  30.00   60
 23  \w     38.00  69.00   0.50    1.62    --  113.00 -61.00  90.00   62
 24  \w     39.00  75.00   0.50    1.62    --  113.00 -61.00 120.00   72
 25  \w     39.00  75.00   0.50    1.62    --  113.00 -61.00  30.00   72
 26  \w     57.00  83.00   0.50    1.62    --  113.00  15.00 -60.00   52
 27  \w     84.00 176.00   0.50    1.62    --  113.00  45.00 -90.00  184
 28  \w    136.00 177.00   0.50    1.62    --  113.00  61.00 -30.00   82
 29  \w    124.00 176.00   0.50    1.62    --  113.00  45.00 -60.00  104
 30  \w    128.00 164.00   0.50    1.62    --  113.00  37.00-153.00   72
 31  \w    127.00 153.00   0.50    1.62    --  113.00  15.00 -60.00   52
 32  \w     96.00 122.00   0.50    1.62    --  113.00  45.00 -60.00   52
 33  \w     99.00 142.00   0.50    1.62    --  113.00  45.00 -30.00   86
 34  \w     87.00 175.00   0.50    1.62    --  113.00  45.00  60.00  176
 35  \w    130.00 170.00   0.50    1.62    --  113.00  30.00 120.00   80
 36  \w     89.00 129.00   0.50    1.62    --  113.00  61.00 -30.00   80
 37  \w    129.00 177.00   0.50    1.62    --  113.00 111.00 -60.00   96
 38  \w     96.00 121.00   0.50    0.40    --   38.95 178.00-180.00   50
 39  \w     52.00  78.00   0.50    0.40    --   38.95 178.00-180.00   52
 40  \w     61.00 117.00   0.50    0.40    --   38.95 178.00   0.00  112
 41  \w     48.00 120.00   0.50    0.40    --   38.95 178.00  30.00  144
 42  \w     75.00 121.00   0.50    1.62    --  113.00 178.00  90.00   92
 43  \w     88.00 166.00   0.50    1.62    --  113.00  61.00 150.00  156
 44  \w     91.00 176.00   0.50    1.62    --  113.00  61.00  90.00  170
 45  \w     83.00 114.00   0.50    1.62    --  113.00  30.00 120.00   62
 46  \w     84.00 178.00   0.50    1.62    --  113.00  45.00  30.00  188
 47  \w     92.00 118.00   0.50    1.62    --  113.00  37.00-153.00   52
 48  \w     16.00 120.00   0.50    0.40    --   38.95  37.00-153.00  208
 49  \w     34.00 107.00   0.50    1.62    --  113.00-111.00 -60.00  146
 50  \w    -15.00  41.00   0.50    0.40    --   38.95 -99.00   0.00  112
 51  \w      3.00  29.00   0.50    0.40    --  -38.95  19.00   0.00   52
 52  \w    -32.00  41.00   0.50    0.40    --  -38.95  37.00-153.00  146
 53  \w    -47.00 -22.00   0.50    0.40    --  -38.95 -37.00  51.00   50
 54  \w    -67.00 -28.00   0.50    1.62    -- -102.00  61.00  60.00   78
 55  \w    -47.00 -22.00   0.50    1.62    -- -102.00 111.00 -60.00   50
 56  \w    -64.00 -39.00   0.50    1.62    -- -102.00 111.00-180.00   50
 57  \w   -108.00 -82.00   0.50    1.62    -- -102.00 111.00-180.00   52
 58  \w   -108.00 -83.00   0.50    1.62    -- -102.00 111.00 -60.00   50
 59  \w   -108.00 -71.00   0.50    1.62    -- -102.00 111.00  90.00   74
 60  \w   -147.00-122.00   0.50    1.62    -- -102.00 -37.00  51.00   50
 61  \w   -113.00 -75.00   0.50    0.40    --  -38.95 -37.00  51.00   76
;
_diffrn_measurement_device 'four-circle diffractometer'
_diffrn_measurement_device_type 'Rigaku XtaLAB Synergy-DW'
_diffrn_measurement_method '\w scans'
_diffrn_orient_matrix_type 'CrysAlisPro convention (1999,Acta A55,543-557)'
_diffrn_orient_matrix_UB_11 0.0456238000
_diffrn_orient_matrix_UB_12 0.0684721000
_diffrn_orient_matrix_UB_13 0.0301991000
_diffrn_orient_matrix_UB_21 -0.0915700000
_diffrn_orient_matrix_UB_22 0.0961966000
_diffrn_orient_matrix_UB_23 -0.0371631000
_diffrn_orient_matrix_UB_31 -0.0930456000
_diffrn_orient_matrix_UB_32 -0.0072184000
_diffrn_orient_matrix_UB_33 0.0889841000
_diffrn_radiation_monochromator 'multi-layer mirror optics'
_diffrn_radiation_probe x-ray
_diffrn_radiation_type 'Cu K\a'
_diffrn_radiation_wavelength 1.54184
_diffrn_reflns_av_R_equivalents 0.0291
_diffrn_reflns_av_unetI/netI 0.0306
_diffrn_reflns_Laue_measured_fraction_full 0.999
_diffrn_reflns_Laue_measured_fraction_max 0.985
_diffrn_reflns_limit_h_max 15
_diffrn_reflns_limit_h_min -15
_diffrn_reflns_limit_k_max 17
_diffrn_reflns_limit_k_min -17
_diffrn_reflns_limit_l_max 20
_diffrn_reflns_limit_l_min -20
_diffrn_reflns_number 34634
_diffrn_reflns_point_group_measured_fraction_full 0.999
_diffrn_reflns_point_group_measured_fraction_max 0.985
_diffrn_reflns_theta_full 67.684
_diffrn_reflns_theta_max 76.591
_diffrn_reflns_theta_min 2.899
_diffrn_source 'rotating anode X-ray generator'
_diffrn_source_type PhotonJet-DW
_exptl_absorpt_coefficient_mu 2.033
_exptl_absorpt_correction_T_max 1.00000
_exptl_absorpt_correction_T_min 0.87835
_exptl_absorpt_correction_type multi-scan
_exptl_absorpt_process_details
;
CrysAlisPro 1.171.41.93a (Rigaku Oxford Diffraction, 2020)
Empirical absorption correction using spherical harmonics,
implemented in SCALE3 ABSPACK scaling algorithm.
;
_exptl_crystal_colour 'dark red'
_exptl_crystal_density_diffrn 1.204
_exptl_crystal_description block
_exptl_crystal_F_000 964
_exptl_crystal_size_max 0.19
_exptl_crystal_size_mid 0.08
_exptl_crystal_size_min 0.04
_refine_diff_density_max 0.379
_refine_diff_density_min -0.415
_refine_diff_density_rms 0.041
_refine_ls_extinction_method none
_refine_ls_goodness_of_fit_ref 1.083
_refine_ls_hydrogen_treatment constr
_refine_ls_matrix_type full
_refine_ls_number_parameters 600
_refine_ls_number_reflns 10344
_refine_ls_number_restraints 0
_refine_ls_restrained_S_all 1.083
_refine_ls_R_factor_all 0.0395
_refine_ls_R_factor_gt 0.0361
_refine_ls_shift/su_max 0.001
_refine_ls_shift/su_mean 0.000
_refine_ls_structure_factor_coef Fsqd
_refine_ls_weighting_details 'w=1/[\s^2^(Fo^2^)+(0.0540P)^2^+0.4840P] where P=(Fo^2^+2Fc^2^)/3'
_refine_ls_weighting_scheme calc
_refine_ls_wR_factor_gt 0.0969
_refine_ls_wR_factor_ref 0.0992
_reflns_Friedel_coverage 0.000
_reflns_number_gt 9432
_reflns_number_total 10344
_reflns_threshold_expression 'I > 2\s(I)'
_cod_data_source_file d1cc03463d2.cif
_cod_data_source_block v_ono_cnpmp_2
_cod_depositor_comments 'Adding full bibliography for 7128700--7128707.cif.'
_cod_database_code 7128705
_shelx_space_group_comment
;
The symmetry employed for this shelxl refinement is uniquely defined
by the following loop, which should always be used as a source of
symmetry information in preference to the above space-group names.
They are only intended as comments.
;
_shelx_estimated_absorpt_t_max 0.923
_shelx_estimated_absorpt_t_min 0.699

loop_
_space_group_symop_operation_xyz
'x, y, z'
'-x, -y, -z'

loop_
_atom_site_label
_atom_site_type_symbol
_atom_site_fract_x
_atom_site_fract_y
_atom_site_fract_z
_atom_site_U_iso_or_equiv
_atom_site_adp_type
_atom_site_occupancy
_atom_site_site_symmetry_order
_atom_site_calc_flag
_atom_site_refinement_flags_posn
_atom_site_refinement_flags_adp
_atom_site_refinement_flags_occupancy
_atom_site_disorder_assembly
_atom_site_disorder_group
V1 V 0.34208(2) 0.70201(2) 0.71587(2) 0.02314(7) Uani 1 1 d . . . . .
O1 O 0.22545(9) 0.70297(7) 0.82658(6) 0.0278(2) Uani 1 1 d . . . . .
O2 O 0.48759(9) 0.63505(7) 0.63993(6) 0.0275(2) Uani 1 1 d . . . . .
O3 O 0.78419(11) 0.82172(13) 0.98153(8) 0.0539(4) Uani 1 1 d . . . . .
O4 O 0.05574(10) 0.22069(8) 0.72650(7) 0.0358(2) Uani 1 1 d . . . . .
N1 N 0.28793(10) 0.83307(8) 0.64658(7) 0.0243(2) Uani 1 1 d . . . . .
N2 N 0.51322(10) 0.74308(9) 0.81595(7) 0.0276(2) Uani 1 1 d . . . . .
N3 N 0.22431(11) 0.53910(9) 0.69765(8) 0.0309(3) Uani 1 1 d . . . . .
C1 C 0.45488(12) 0.72863(10) 0.78135(9) 0.0261(3) Uani 1 1 d . . . . .
C2 C 0.25943(13) 0.60497(11) 0.69418(9) 0.0290(3) Uani 1 1 d . . . . .
C3 C 0.21009(12) 0.74451(11) 0.89575(9) 0.0259(3) Uani 1 1 d . . . . .
C4 C 0.22347(12) 0.68023(11) 0.97807(9) 0.0278(3) Uani 1 1 d . . . . .
C5 C 0.21200(13) 0.72672(12) 1.04600(9) 0.0315(3) Uani 1 1 d . . . . .
H5 H 0.223407 0.684183 1.100477 0.038 Uiso 1 1 calc R U . . .
C6 C 0.18468(13) 0.83230(12) 1.03831(9) 0.0325(3) Uani 1 1 d . . . . .
C7 C 0.16495(13) 0.89376(11) 0.95909(9) 0.0305(3) Uani 1 1 d . . . . .
H7 H 0.142336 0.966231 0.953296 0.037 Uiso 1 1 calc R U . . .
C8 C 0.17742(12) 0.85200(11) 0.88788(9) 0.0268(3) Uani 1 1 d . . . . .
C9 C 0.24932(13) 0.56341(11) 0.99165(9) 0.0317(3) Uani 1 1 d . . . . .
C10 C 0.14892(16) 0.54014(12) 0.97307(11) 0.0400(4) Uani 1 1 d . . . . .
H10A H 0.167149 0.465674 0.980395 0.060 Uiso 1 1 calc R U . . .
H10B H 0.143006 0.572099 0.912831 0.060 Uiso 1 1 calc R U . . .
H10C H 0.072498 0.567767 1.014135 0.060 Uiso 1 1 calc R U . . .
C11 C 0.25573(16) 0.51038(13) 1.08593(10) 0.0405(4) Uani 1 1 d . . . . .
H11A H 0.270963 0.436518 1.091856 0.061 Uiso 1 1 calc R U . . .
H11B H 0.179429 0.538973 1.126682 0.061 Uiso 1 1 calc R U . . .
H11C H 0.320905 0.521747 1.099501 0.061 Uiso 1 1 calc R U . . .
C12 C 0.37036(15) 0.51452(13) 0.93140(11) 0.0416(4) Uani 1 1 d . . . . .
H12A H 0.433253 0.534337 0.939917 0.062 Uiso 1 1 calc R U . . .
H12B H 0.365765 0.538397 0.870145 0.062 Uiso 1 1 calc R U . . .
H12C H 0.389395 0.439606 0.945660 0.062 Uiso 1 1 calc R U . . .
C13 C 0.17703(18) 0.87798(14) 1.11378(10) 0.0435(4) Uani 1 1 d . . . . .
H13A H 0.257188 0.858263 1.123415 0.065 Uiso 1 1 calc R U . . .
H13B H 0.123355 0.852278 1.167004 0.065 Uiso 1 1 calc R U . . .
H13C H 0.145603 0.952988 1.099812 0.065 Uiso 1 1 calc R U . . .
C14 C 0.15580(12) 0.92447(11) 0.80258(9) 0.0270(3) Uani 1 1 d . . . . .
H14A H 0.123787 0.893803 0.771937 0.032 Uiso 1 1 calc R U . . .
H14B H 0.095012 0.990233 0.816196 0.032 Uiso 1 1 calc R U . . .
C15 C 0.33523(12) 0.89643(10) 0.67039(8) 0.0231(2) Uani 1 1 d . . . . .
C16 C 0.27094(11) 0.94508(10) 0.74255(8) 0.0238(2) Uani 1 1 d . . . . .
C17 C 0.31780(12) 1.00814(10) 0.76341(8) 0.0245(2) Uani 1 1 d . . . . .
H17 H 0.272944 1.042337 0.811771 0.029 Uiso 1 1 calc R U . . .
C18 C 0.42807(12) 1.02273(10) 0.71580(8) 0.0235(2) Uani 1 1 d . . . . .
C19 C 0.49559(11) 0.96550(10) 0.64822(8) 0.0231(2) Uani 1 1 d . . . . .
H19 H 0.573344 0.970626 0.617183 0.028 Uiso 1 1 calc R U . . .
C20 C 0.45202(12) 0.90180(10) 0.62554(8) 0.0227(2) Uani 1 1 d . . . . .
C21 C 0.47726(12) 1.09582(10) 0.73585(8) 0.0257(3) Uani 1 1 d . . . . .
C22 C 0.58798(14) 1.03354(12) 0.77168(10) 0.0346(3) Uani 1 1 d . . . . .
H22A H 0.565180 0.987259 0.826325 0.052 Uiso 1 1 calc R U . . .
H22B H 0.620517 1.080374 0.783164 0.052 Uiso 1 1 calc R U . . .
H22C H 0.649031 0.993176 0.728476 0.052 Uiso 1 1 calc R U . . .
C23 C 0.38444(14) 1.16021(12) 0.80331(10) 0.0346(3) Uani 1 1 d . . . . .
H23A H 0.312487 1.199575 0.781678 0.052 Uiso 1 1 calc R U . . .
H23B H 0.418367 1.207507 0.812543 0.052 Uiso 1 1 calc R U . . .
H23C H 0.363026 1.114774 0.858901 0.052 Uiso 1 1 calc R U . . .
C24 C 0.51352(14) 1.17004(11) 0.65175(9) 0.0306(3) Uani 1 1 d . . . . .
H24A H 0.576553 1.130912 0.608501 0.046 Uiso 1 1 calc R U . . .
H24B H 0.543652 1.217186 0.665237 0.046 Uiso 1 1 calc R U . . .
H24C H 0.443512 1.209417 0.627815 0.046 Uiso 1 1 calc R U . . .
C25 C 0.24025(11) 0.87252(10) 0.57337(8) 0.0235(2) Uani 1 1 d . . . . .
C26 C 0.19956(13) 0.81322(11) 0.54176(9) 0.0306(3) Uani 1 1 d . . . . .
H26 H 0.204591 0.744554 0.570836 0.037 Uiso 1 1 calc R U . . .
C27 C 0.15221(13) 0.85236(11) 0.46918(10) 0.0311(3) Uani 1 1 d . . . . .
H27 H 0.125443 0.809821 0.449780 0.037 Uiso 1 1 calc R U . . .
C28 C 0.14269(12) 0.95242(11) 0.42372(9) 0.0269(3) Uani 1 1 d . . . . .
C29 C 0.18212(12) 1.01145(10) 0.45520(9) 0.0272(3) Uani 1 1 d . . . . .
H29 H 0.175940 1.080297 0.426168 0.033 Uiso 1 1 calc R U . . .
C30 C 0.23031(12) 0.97351(10) 0.52764(9) 0.0253(3) Uani 1 1 d . . . . .
H30 H 0.256991 1.016462 0.546616 0.030 Uiso 1 1 calc R U . . .
C31 C 0.09119(13) 0.99530(12) 0.34466(9) 0.0329(3) Uani 1 1 d . . . . .
H31A H 0.003592 1.011883 0.363715 0.049 Uiso 1 1 calc R U . . .
H31B H 0.123738 0.944236 0.306283 0.049 Uiso 1 1 calc R U . . .
H31C H 0.112735 1.057673 0.312569 0.049 Uiso 1 1 calc R U . . .
C32 C 0.52981(12) 0.83450(10) 0.55702(8) 0.0241(2) Uani 1 1 d . . . . .
H32A H 0.572378 0.875868 0.506723 0.029 Uiso 1 1 calc R U . . .
H32B H 0.476539 0.815032 0.535385 0.029 Uiso 1 1 calc R U . . .
C33 C 0.59908(12) 0.64115(10) 0.62257(8) 0.0253(3) Uani 1 1 d . . . . .
C34 C 0.69507(13) 0.55013(11) 0.63702(9) 0.0292(3) Uani 1 1 d . . . . .
C35 C 0.80704(13) 0.56007(11) 0.62669(9) 0.0328(3) Uani 1 1 d . . . . .
H35 H 0.870636 0.499937 0.638787 0.039 Uiso 1 1 calc R U . . .
C36 C 0.82957(13) 0.65420(12) 0.59943(9) 0.0315(3) Uani 1 1 d . . . . .
C37 C 0.73704(12) 0.74066(11) 0.57858(9) 0.0273(3) Uani 1 1 d . . . . .
H37 H 0.752215 0.804959 0.556902 0.033 Uiso 1 1 calc R U . . .
C38 C 0.62268(12) 0.73658(10) 0.58831(8) 0.0245(3) Uani 1 1 d . . . . .
C39 C 0.67768(14) 0.44319(11) 0.66019(10) 0.0332(3) Uani 1 1 d . . . . .
C40 C 0.63923(18) 0.42783(12) 0.58602(11) 0.0419(4) Uani 1 1 d . . . . .
H40A H 0.567460 0.484296 0.575635 0.063 Uiso 1 1 calc R U . . .
H40B H 0.621300 0.362522 0.602715 0.063 Uiso 1 1 calc R U . . .
H40C H 0.704371 0.426849 0.532349 0.063 Uiso 1 1 calc R U . . .
C41 C 0.79394(16) 0.35676(12) 0.67135(12) 0.0443(4) Uani 1 1 d . . . . .
H41A H 0.856951 0.360675 0.616814 0.067 Uiso 1 1 calc R U . . .
H41B H 0.779726 0.290149 0.685105 0.067 Uiso 1 1 calc R U . . .
H41C H 0.819325 0.364326 0.719260 0.067 Uiso 1 1 calc R U . . .
C42 C 0.58216(15) 0.43057(12) 0.74699(10) 0.0369(3) Uani 1 1 d . . . . .
H42A H 0.600759 0.449317 0.792872 0.055 Uiso 1 1 calc R U . . .
H42B H 0.582017 0.358978 0.764129 0.055 Uiso 1 1 calc R U . . .
H42C H 0.502922 0.475395 0.739195 0.055 Uiso 1 1 calc R U . . .
C43 C 0.95186(14) 0.66087(14) 0.59208(12) 0.0424(4) Uani 1 1 d . . . . .
H43A H 0.955413 0.730375 0.563807 0.064 Uiso 1 1 calc R U . . .
H43B H 1.014114 0.611308 0.556880 0.064 Uiso 1 1 calc R U . . .
H43C H 0.965144 0.645225 0.650803 0.064 Uiso 1 1 calc R U . . .
C44 C 0.58364(13) 0.76343(11) 0.85599(9) 0.0279(3) Uani 1 1 d . . . . .
C45 C 0.53326(14) 0.79039(14) 0.93843(10) 0.0387(3) Uani 1 1 d . . . . .
H45 H 0.451572 0.795635 0.967014 0.046 Uiso 1 1 calc R U . . .
C46 C 0.60341(16) 0.80940(17) 0.97811(11) 0.0464(4) Uani 1 1 d . . . . .
H46 H 0.569845 0.828150 1.034457 0.056 Uiso 1 1 calc R U . . .
C47 C 0.72404(14) 0.80133(14) 0.93606(10) 0.0375(3) Uani 1 1 d . . . . .
C48 C 0.77319(13) 0.77486(12) 0.85346(10) 0.0317(3) Uani 1 1 d . . . . .
H48 H 0.854811 0.769651 0.824668 0.038 Uiso 1 1 calc R U . . .
C49 C 0.70248(13) 0.75601(11) 0.81307(9) 0.0296(3) Uani 1 1 d . . . . .
H49 H 0.735323 0.738136 0.756388 0.036 Uiso 1 1 calc R U . . .
C50 C 0.90785(15) 0.81256(16) 0.94347(13) 0.0471(4) Uani 1 1 d . . . . .
H50A H 0.916492 0.861523 0.888132 0.071 Uiso 1 1 calc R U . . .
H50B H 0.951730 0.742582 0.932185 0.071 Uiso 1 1 calc R U . . .
H50C H 0.940478 0.827276 0.983876 0.071 Uiso 1 1 calc R U . . .
C51 C 0.18253(13) 0.45830(11) 0.70332(9) 0.0281(3) Uani 1 1 d . . . . .
C52 C 0.21581(14) 0.41257(12) 0.63112(9) 0.0320(3) Uani 1 1 d . . . . .
H52 H 0.267605 0.435438 0.578275 0.038 Uiso 1 1 calc R U . . .
C53 C 0.17339(14) 0.33326(11) 0.63607(9) 0.0313(3) Uani 1 1 d . . . . .
H53 H 0.194621 0.302339 0.586340 0.038 Uiso 1 1 calc R U . . .
C54 C 0.09960(12) 0.29924(11) 0.71423(10) 0.0285(3) Uani 1 1 d . . . . .
C55 C 0.06672(14) 0.34561(12) 0.78696(10) 0.0333(3) Uani 1 1 d . . . . .
H55 H 0.016018 0.322129 0.840191 0.040 Uiso 1 1 calc R U . . .
C56 C 0.10771(14) 0.42549(12) 0.78169(10) 0.0331(3) Uani 1 1 d . . . . .
H56 H 0.085174 0.457653 0.830869 0.040 Uiso 1 1 calc R U . . .
C57 C 0.09063(16) 0.17059(12) 0.65353(11) 0.0388(3) Uani 1 1 d . . . . .
H57A H 0.060549 0.219728 0.604668 0.058 Uiso 1 1 calc R U . . .
H57B H 0.056888 0.113578 0.670400 0.058 Uiso 1 1 calc R U . . .
H57C H 0.178388 0.144078 0.635429 0.058 Uiso 1 1 calc R U . . .

loop_
_atom_site_aniso_label
_atom_site_aniso_U_11
_atom_site_aniso_U_22
_atom_site_aniso_U_33
_atom_site_aniso_U_23
_atom_site_aniso_U_13
_atom_site_aniso_U_12
V1 0.02540(12) 0.02115(11) 0.02400(12) -0.00051(8) -0.00780(8) -0.00959(9)
O1 0.0297(5) 0.0277(5) 0.0267(4) -0.0011(4) -0.0064(4) -0.0128(4)
O2 0.0298(5) 0.0238(5) 0.0300(5) -0.0038(4) -0.0073(4) -0.0103(4)
O3 0.0380(6) 0.0961(11) 0.0427(6) -0.0203(7) -0.0098(5) -0.0321(7)
O4 0.0390(6) 0.0307(5) 0.0438(6) -0.0081(4) -0.0087(5) -0.0179(4)
N1 0.0262(5) 0.0223(5) 0.0256(5) -0.0008(4) -0.0089(4) -0.0092(4)
N2 0.0287(6) 0.0262(6) 0.0273(5) -0.0009(4) -0.0082(4) -0.0097(5)
N3 0.0331(6) 0.0280(6) 0.0344(6) -0.0023(5) -0.0117(5) -0.0120(5)
C1 0.0271(6) 0.0248(6) 0.0258(6) -0.0013(5) -0.0064(5) -0.0097(5)
C2 0.0316(7) 0.0278(7) 0.0306(7) -0.0018(5) -0.0101(5) -0.0128(6)
C3 0.0213(6) 0.0296(7) 0.0258(6) -0.0026(5) -0.0035(5) -0.0105(5)
C4 0.0231(6) 0.0290(7) 0.0270(6) -0.0015(5) -0.0027(5) -0.0089(5)
C5 0.0289(7) 0.0356(7) 0.0253(6) -0.0005(5) -0.0037(5) -0.0109(6)
C6 0.0315(7) 0.0366(8) 0.0276(7) -0.0070(6) -0.0011(5) -0.0129(6)
C7 0.0278(7) 0.0289(7) 0.0315(7) -0.0047(5) -0.0013(5) -0.0107(6)
C8 0.0212(6) 0.0286(7) 0.0276(6) -0.0024(5) -0.0026(5) -0.0094(5)
C9 0.0325(7) 0.0281(7) 0.0285(7) 0.0004(5) -0.0050(5) -0.0087(6)
C10 0.0481(9) 0.0314(8) 0.0420(8) 0.0032(6) -0.0127(7) -0.0196(7)
C11 0.0451(9) 0.0319(8) 0.0329(8) 0.0031(6) -0.0079(6) -0.0071(7)
C12 0.0407(9) 0.0327(8) 0.0357(8) -0.0022(6) -0.0022(6) -0.0028(7)
C13 0.0546(10) 0.0441(9) 0.0310(7) -0.0097(7) -0.0043(7) -0.0177(8)
C14 0.0240(6) 0.0254(6) 0.0292(6) -0.0015(5) -0.0061(5) -0.0080(5)
C15 0.0253(6) 0.0199(6) 0.0237(6) 0.0007(5) -0.0099(5) -0.0065(5)
C16 0.0224(6) 0.0214(6) 0.0251(6) 0.0003(5) -0.0075(5) -0.0057(5)
C17 0.0259(6) 0.0239(6) 0.0223(6) -0.0031(5) -0.0062(5) -0.0068(5)
C18 0.0264(6) 0.0218(6) 0.0225(6) -0.0009(5) -0.0083(5) -0.0079(5)
C19 0.0226(6) 0.0229(6) 0.0228(6) -0.0013(5) -0.0056(5) -0.0082(5)
C20 0.0251(6) 0.0203(6) 0.0210(6) 0.0002(4) -0.0078(5) -0.0062(5)
C21 0.0287(6) 0.0265(6) 0.0247(6) -0.0045(5) -0.0073(5) -0.0110(5)
C22 0.0351(8) 0.0360(8) 0.0385(8) -0.0046(6) -0.0161(6) -0.0128(6)
C23 0.0370(8) 0.0399(8) 0.0324(7) -0.0144(6) -0.0050(6) -0.0153(6)
C24 0.0380(7) 0.0276(7) 0.0290(7) -0.0040(5) -0.0075(6) -0.0148(6)
C25 0.0206(6) 0.0242(6) 0.0236(6) -0.0033(5) -0.0042(5) -0.0064(5)
C26 0.0363(7) 0.0262(7) 0.0331(7) -0.0006(5) -0.0126(6) -0.0138(6)
C27 0.0345(7) 0.0318(7) 0.0339(7) -0.0050(6) -0.0128(6) -0.0148(6)
C28 0.0223(6) 0.0323(7) 0.0262(6) -0.0039(5) -0.0062(5) -0.0093(5)
C29 0.0264(6) 0.0242(6) 0.0287(6) -0.0005(5) -0.0074(5) -0.0078(5)
C30 0.0255(6) 0.0253(6) 0.0269(6) -0.0047(5) -0.0068(5) -0.0098(5)
C31 0.0304(7) 0.0397(8) 0.0315(7) -0.0008(6) -0.0126(6) -0.0137(6)
C32 0.0273(6) 0.0232(6) 0.0217(6) -0.0020(5) -0.0058(5) -0.0094(5)
C33 0.0274(6) 0.0252(6) 0.0232(6) -0.0061(5) -0.0043(5) -0.0084(5)
C34 0.0333(7) 0.0248(7) 0.0248(6) -0.0044(5) -0.0032(5) -0.0073(6)
C35 0.0289(7) 0.0298(7) 0.0315(7) -0.0045(5) -0.0051(5) -0.0027(6)
C36 0.0266(7) 0.0337(7) 0.0308(7) -0.0058(6) -0.0049(5) -0.0074(6)
C37 0.0293(7) 0.0262(6) 0.0256(6) -0.0052(5) -0.0041(5) -0.0098(5)
C38 0.0265(6) 0.0243(6) 0.0216(6) -0.0058(5) -0.0043(5) -0.0069(5)
C39 0.0381(8) 0.0226(6) 0.0311(7) -0.0028(5) -0.0035(6) -0.0067(6)
C40 0.0633(11) 0.0262(7) 0.0362(8) -0.0054(6) -0.0071(7) -0.0186(7)
C41 0.0421(9) 0.0258(7) 0.0476(9) -0.0019(6) -0.0011(7) -0.0031(7)
C42 0.0411(8) 0.0287(7) 0.0319(7) -0.0015(6) -0.0030(6) -0.0089(6)
C43 0.0280(7) 0.0420(9) 0.0522(10) -0.0032(7) -0.0112(7) -0.0080(7)
C44 0.0290(7) 0.0289(7) 0.0272(6) 0.0007(5) -0.0116(5) -0.0108(5)
C45 0.0300(7) 0.0592(10) 0.0307(7) -0.0095(7) -0.0050(6) -0.0190(7)
C46 0.0383(9) 0.0811(13) 0.0291(7) -0.0158(8) -0.0041(6) -0.0280(9)
C47 0.0336(8) 0.0516(9) 0.0325(7) -0.0042(6) -0.0125(6) -0.0178(7)
C48 0.0260(6) 0.0332(7) 0.0348(7) -0.0015(6) -0.0084(5) -0.0104(6)
C49 0.0312(7) 0.0279(7) 0.0288(6) -0.0028(5) -0.0077(5) -0.0093(6)
C50 0.0325(8) 0.0591(11) 0.0582(10) -0.0126(9) -0.0162(7) -0.0179(8)
C51 0.0294(7) 0.0244(6) 0.0341(7) -0.0037(5) -0.0109(5) -0.0110(5)
C52 0.0373(7) 0.0313(7) 0.0283(7) -0.0012(5) -0.0067(6) -0.0158(6)
C53 0.0374(7) 0.0305(7) 0.0290(7) -0.0073(5) -0.0088(6) -0.0118(6)
C54 0.0264(6) 0.0242(6) 0.0371(7) -0.0056(5) -0.0096(5) -0.0087(5)
C55 0.0327(7) 0.0337(7) 0.0338(7) -0.0083(6) -0.0004(6) -0.0157(6)
C56 0.0350(7) 0.0337(7) 0.0328(7) -0.0111(6) -0.0034(6) -0.0138(6)
C57 0.0494(9) 0.0285(7) 0.0475(9) -0.0078(6) -0.0204(7) -0.0142(7)

loop_
_atom_type_symbol
_atom_type_description
_atom_type_scat_dispersion_real
_atom_type_scat_dispersion_imag
_atom_type_scat_source
C C 0.0181 0.0091 'International Tables Vol C Tables 4.2.6.8 and 6.1.1.4'
H H 0.0000 0.0000 'International Tables Vol C Tables 4.2.6.8 and 6.1.1.4'
N N 0.0311 0.0180 'International Tables Vol C Tables 4.2.6.8 and 6.1.1.4'
O O 0.0492 0.0322 'International Tables Vol C Tables 4.2.6.8 and 6.1.1.4'
V V 0.0687 2.1097 'International Tables Vol C Tables 4.2.6.8 and 6.1.1.4'

loop_
_geom_angle_atom_site_label_1
_geom_angle_atom_site_label_2
_geom_angle_atom_site_label_3
_geom_angle
_geom_angle_site_symmetry_1
_geom_angle_site_symmetry_3
_geom_angle_publ_flag
O1 V1 C1 86.48(5) . . ?
O1 V1 C2 84.34(5) . . ?
O2 V1 O1 150.88(4) . . ?
O2 V1 C1 86.92(5) . . ?
O2 V1 C2 88.06(5) . . ?
N1 V1 O1 105.76(5) . . ?
N1 V1 O2 103.35(5) . . ?
N1 V1 C1 102.34(5) . . ?
N1 V1 C2 106.22(5) . . ?
C2 V1 C1 151.40(5) . . ?
C3 O1 V1 130.56(8) . . ?
C33 O2 V1 129.93(8) . . ?
C47 O3 C50 118.10(14) . . ?
C54 O4 C57 116.40(12) . . ?
C15 N1 V1 103.69(8) . . ?
C25 N1 V1 137.05(9) . . ?
C25 N1 C15 117.69(10) . . ?
C1 N2 C44 178.23(14) . . ?
C2 N3 C51 178.88(15) . . ?
N2 C1 V1 179.49(13) . . ?
N3 C2 V1 165.25(12) . . ?
O1 C3 C4 120.21(12) . . ?
O1 C3 C8 120.31(12) . . ?
C8 C3 C4 119.46(13) . . ?
C3 C4 C9 121.25(13) . . ?
C5 C4 C3 117.76(13) . . ?
C5 C4 C9 120.99(12) . . ?
C4 C5 C6 123.44(13) . . ?
C5 C6 C13 120.94(14) . . ?
C7 C6 C5 117.63(14) . . ?
C7 C6 C13 121.43(14) . . ?
C6 C7 C8 121.79(14) . . ?
C3 C8 C14 121.53(12) . . ?
C7 C8 C3 119.73(13) . . ?
C7 C8 C14 118.74(13) . . ?
C10 C9 C4 110.03(12) . . ?
C11 C9 C4 112.23(13) . . ?
C11 C9 C10 107.19(13) . . ?
C11 C9 C12 106.84(13) . . ?
C12 C9 C4 110.74(12) . . ?
C12 C9 C10 109.69(14) . . ?
C16 C14 C8 111.45(11) . . ?
C16 C15 N1 120.16(12) . . ?
C16 C15 C20 120.09(12) . . ?
C20 C15 N1 119.49(12) . . ?
C15 C16 C14 121.31(12) . . ?
C17 C16 C14 119.44(12) . . ?
C17 C16 C15 119.09(12) . . ?
C18 C17 C16 122.30(12) . . ?
C17 C18 C19 117.18(12) . . ?
C17 C18 C21 122.46(12) . . ?
C19 C18 C21 120.35(11) . . ?
C20 C19 C18 122.09(12) . . ?
C15 C20 C32 119.90(11) . . ?
C19 C20 C15 118.73(12) . . ?
C19 C20 C32 121.30(11) . . ?
C18 C21 C24 109.93(10) . . ?
C22 C21 C18 109.49(11) . . ?
C22 C21 C24 108.90(12) . . ?
C23 C21 C18 112.13(11) . . ?
C23 C21 C22 108.58(12) . . ?
C23 C21 C24 107.73(12) . . ?
N1 C25 C26 121.53(12) . . ?
N1 C25 C30 121.91(12) . . ?
C26 C25 C30 116.56(12) . . ?
C27 C26 C25 121.53(13) . . ?
C26 C27 C28 121.88(13) . . ?
C27 C28 C31 122.03(13) . . ?
C29 C28 C27 116.71(12) . . ?
C29 C28 C31 121.26(13) . . ?
C28 C29 C30 122.29(13) . . ?
C29 C30 C25 121.03(12) . . ?
C20 C32 C38 115.58(10) . . ?
O2 C33 C34 119.48(12) . . ?
O2 C33 C38 120.96(12) . . ?
C38 C33 C34 119.55(12) . . ?
C33 C34 C39 121.22(13) . . ?
C35 C34 C33 118.06(13) . . ?
C35 C34 C39 120.68(13) . . ?
C36 C35 C34 122.87(14) . . ?
C35 C36 C43 120.62(14) . . ?
C37 C36 C35 117.77(13) . . ?
C37 C36 C43 121.61(14) . . ?
C36 C37 C38 122.37(13) . . ?
C33 C38 C32 122.75(12) . . ?
C37 C38 C32 118.27(12) . . ?
C37 C38 C33 118.90(12) . . ?
C40 C39 C34 109.19(12) . . ?
C40 C39 C41 108.09(14) . . ?
C40 C39 C42 109.23(14) . . ?
C41 C39 C34 111.85(13) . . ?
C41 C39 C42 106.65(12) . . ?
C42 C39 C34 111.72(12) . . ?
C45 C44 N2 119.16(13) . . ?
C49 C44 N2 119.54(13) . . ?
C49 C44 C45 121.30(13) . . ?
C46 C45 C44 118.98(14) . . ?
C45 C46 C47 120.51(15) . . ?
O3 C47 C46 115.22(14) . . ?
O3 C47 C48 124.81(14) . . ?
C48 C47 C46 119.97(14) . . ?
C47 C48 C49 119.66(14) . . ?
C44 C49 C48 119.58(13) . . ?
C52 C51 N3 119.52(13) . . ?
C52 C51 C56 121.17(13) . . ?
C56 C51 N3 119.30(13) . . ?
C51 C52 C53 119.75(13) . . ?
C52 C53 C54 119.54(13) . . ?
O4 C54 C53 124.14(13) . . ?
O4 C54 C55 115.50(13) . . ?
C53 C54 C55 120.35(13) . . ?
C56 C55 C54 120.10(13) . . ?
C55 C56 C51 119.07(14) . . ?

loop_
_geom_bond_atom_site_label_1
_geom_bond_atom_site_label_2
_geom_bond_distance
_geom_bond_site_symmetry_2
_geom_bond_publ_flag
V1 O1 1.9153(10) . ?
V1 O2 1.9066(10) . ?
V1 N1 1.9020(11) . ?
V1 C1 2.2004(14) . ?
V1 C2 2.1539(14) . ?
O1 C3 1.3499(17) . ?
O2 C33 1.3462(17) . ?
O3 C47 1.3555(19) . ?
O3 C50 1.423(2) . ?
O4 C54 1.3561(17) . ?
O4 C57 1.4275(19) . ?
N1 C15 1.4300(16) . ?
N1 C25 1.3953(16) . ?
N2 C1 1.1524(18) . ?
N2 C44 1.3931(18) . ?
N3 C2 1.1522(19) . ?
N3 C51 1.3961(18) . ?
C3 C4 1.4260(19) . ?
C3 C8 1.4111(19) . ?
C4 C5 1.392(2) . ?
C4 C9 1.539(2) . ?
C5 C6 1.392(2) . ?
C6 C7 1.389(2) . ?
C6 C13 1.513(2) . ?
C7 C8 1.394(2) . ?
C8 C14 1.5263(18) . ?
C9 C10 1.535(2) . ?
C9 C11 1.534(2) . ?
C9 C12 1.534(2) . ?
C14 C16 1.5230(17) . ?
C15 C16 1.3958(19) . ?
C15 C20 1.4121(18) . ?
C16 C17 1.3948(19) . ?
C17 C18 1.3928(18) . ?
C18 C19 1.4094(18) . ?
C18 C21 1.5335(18) . ?
C19 C20 1.3901(18) . ?
C20 C32 1.5233(18) . ?
C21 C22 1.5326(19) . ?
C21 C23 1.5306(19) . ?
C21 C24 1.5346(18) . ?
C25 C26 1.4015(19) . ?
C25 C30 1.4056(18) . ?
C26 C27 1.384(2) . ?
C27 C28 1.394(2) . ?
C28 C29 1.3859(19) . ?
C28 C31 1.5069(19) . ?
C29 C30 1.3876(19) . ?
C32 C38 1.5275(18) . ?
C33 C34 1.423(2) . ?
C33 C38 1.4176(18) . ?
C34 C35 1.396(2) . ?
C34 C39 1.5418(19) . ?
C35 C36 1.392(2) . ?
C36 C37 1.388(2) . ?
C36 C43 1.515(2) . ?
C37 C38 1.3935(19) . ?
C39 C40 1.535(2) . ?
C39 C41 1.536(2) . ?
C39 C42 1.540(2) . ?
C44 C45 1.388(2) . ?
C44 C49 1.386(2) . ?
C45 C46 1.375(2) . ?
C46 C47 1.402(2) . ?
C47 C48 1.387(2) . ?
C48 C49 1.388(2) . ?
C51 C52 1.381(2) . ?
C51 C56 1.391(2) . ?
C52 C53 1.385(2) . ?
C53 C54 1.389(2) . ?
C54 C55 1.395(2) . ?
C55 C56 1.379(2) . ?

loop_
_geom_torsion_atom_site_label_1
_geom_torsion_atom_site_label_2
_geom_torsion_atom_site_label_3
_geom_torsion_atom_site_label_4
_geom_torsion
_geom_torsion_site_symmetry_1
_geom_torsion_site_symmetry_2
_geom_torsion_site_symmetry_3
_geom_torsion_site_symmetry_4
_geom_torsion_publ_flag
V1 O1 C3 C4 -116.42(12) . . . . ?
V1 O1 C3 C8 65.34(16) . . . . ?
V1 O2 C33 C34 123.07(12) . . . . ?
V1 O2 C33 C38 -58.32(16) . . . . ?
V1 N1 C15 C16 -86.90(12) . . . . ?
V1 N1 C15 C20 87.27(11) . . . . ?
V1 N1 C25 C26 12.6(2) . . . . ?
V1 N1 C25 C30 -167.52(10) . . . . ?
O1 C3 C4 C5 177.14(12) . . . . ?
O1 C3 C4 C9 -3.05(19) . . . . ?
O1 C3 C8 C7 -178.31(12) . . . . ?
O1 C3 C8 C14 1.37(19) . . . . ?
O2 C33 C34 C35 -173.81(12) . . . . ?
O2 C33 C34 C39 8.34(19) . . . . ?
O2 C33 C38 C32 -8.81(19) . . . . ?
O2 C33 C38 C37 174.44(12) . . . . ?
O3 C47 C48 C49 -179.77(16) . . . . ?
O4 C54 C55 C56 179.25(14) . . . . ?
N1 C15 C16 C14 5.84(18) . . . . ?
N1 C15 C16 C17 -178.72(11) . . . . ?
N1 C15 C20 C19 178.61(11) . . . . ?
N1 C15 C20 C32 -4.41(17) . . . . ?
N1 C25 C26 C27 179.97(13) . . . . ?
N1 C25 C30 C29 -179.70(12) . . . . ?
N2 C44 C45 C46 179.35(16) . . . . ?
N2 C44 C49 C48 -179.10(13) . . . . ?
N3 C51 C52 C53 -179.18(14) . . . . ?
N3 C51 C56 C55 -179.98(14) . . . . ?
C3 C4 C5 C6 2.0(2) . . . . ?
C3 C4 C9 C10 -58.71(17) . . . . ?
C3 C4 C9 C11 -177.97(13) . . . . ?
C3 C4 C9 C12 62.72(18) . . . . ?
C3 C8 C14 C16 -89.67(15) . . . . ?
C4 C3 C8 C7 3.44(19) . . . . ?
C4 C3 C8 C14 -176.88(12) . . . . ?
C4 C5 C6 C7 1.8(2) . . . . ?
C4 C5 C6 C13 -178.18(14) . . . . ?
C5 C4 C9 C10 121.09(15) . . . . ?
C5 C4 C9 C11 1.84(19) . . . . ?
C5 C4 C9 C12 -117.47(15) . . . . ?
C5 C6 C7 C8 -3.0(2) . . . . ?
C6 C7 C8 C3 0.5(2) . . . . ?
C6 C7 C8 C14 -179.21(13) . . . . ?
C7 C8 C14 C16 90.01(15) . . . . ?
C8 C3 C4 C5 -4.61(19) . . . . ?
C8 C3 C4 C9 175.20(12) . . . . ?
C8 C14 C16 C15 102.37(14) . . . . ?
C8 C14 C16 C17 -73.06(16) . . . . ?
C9 C4 C5 C6 -177.77(13) . . . . ?
C13 C6 C7 C8 176.88(14) . . . . ?
C14 C16 C17 C18 174.14(12) . . . . ?
C15 N1 C25 C26 175.55(12) . . . . ?
C15 N1 C25 C30 -4.56(18) . . . . ?
C15 C16 C17 C18 -1.39(19) . . . . ?
C15 C20 C32 C38 -99.04(14) . . . . ?
C16 C15 C20 C19 -7.21(18) . . . . ?
C16 C15 C20 C32 169.77(11) . . . . ?
C16 C17 C18 C19 -4.09(19) . . . . ?
C16 C17 C18 C21 177.11(12) . . . . ?
C17 C18 C19 C20 3.98(18) . . . . ?
C17 C18 C21 C22 112.28(14) . . . . ?
C17 C18 C21 C23 -8.31(18) . . . . ?
C17 C18 C21 C24 -128.13(13) . . . . ?
C18 C19 C20 C15 1.56(18) . . . . ?
C18 C19 C20 C32 -175.38(11) . . . . ?
C19 C18 C21 C22 -66.48(15) . . . . ?
C19 C18 C21 C23 172.92(12) . . . . ?
C19 C18 C21 C24 53.11(16) . . . . ?
C19 C20 C32 C38 77.86(15) . . . . ?
C20 C15 C16 C14 -168.30(11) . . . . ?
C20 C15 C16 C17 7.14(18) . . . . ?
C20 C32 C38 C33 92.28(15) . . . . ?
C20 C32 C38 C37 -90.94(14) . . . . ?
C21 C18 C19 C20 -177.19(12) . . . . ?
C25 N1 C15 C16 104.95(14) . . . . ?
C25 N1 C15 C20 -80.87(15) . . . . ?
C25 C26 C27 C28 0.1(2) . . . . ?
C26 C25 C30 C29 0.19(19) . . . . ?
C26 C27 C28 C29 -0.5(2) . . . . ?
C26 C27 C28 C31 180.00(14) . . . . ?
C27 C28 C29 C30 0.8(2) . . . . ?
C28 C29 C30 C25 -0.6(2) . . . . ?
C30 C25 C26 C27 0.1(2) . . . . ?
C31 C28 C29 C30 -179.73(13) . . . . ?
C33 C34 C35 C36 -2.8(2) . . . . ?
C33 C34 C39 C40 59.55(17) . . . . ?
C33 C34 C39 C41 179.13(13) . . . . ?
C33 C34 C39 C42 -61.39(18) . . . . ?
C34 C33 C38 C32 169.79(12) . . . . ?
C34 C33 C38 C37 -6.96(19) . . . . ?
C34 C35 C36 C37 -2.6(2) . . . . ?
C34 C35 C36 C43 178.06(14) . . . . ?
C35 C34 C39 C40 -118.24(16) . . . . ?
C35 C34 C39 C41 1.34(19) . . . . ?
C35 C34 C39 C42 120.82(15) . . . . ?
C35 C36 C37 C38 3.3(2) . . . . ?
C36 C37 C38 C32 -175.45(12) . . . . ?
C36 C37 C38 C33 1.5(2) . . . . ?
C38 C33 C34 C35 7.57(19) . . . . ?
C38 C33 C34 C39 -170.28(12) . . . . ?
C39 C34 C35 C36 175.06(13) . . . . ?
C43 C36 C37 C38 -177.36(14) . . . . ?
C44 C45 C46 C47 -0.2(3) . . . . ?
C45 C44 C49 C48 0.6(2) . . . . ?
C45 C46 C47 O3 -179.92(18) . . . . ?
C45 C46 C47 C48 0.6(3) . . . . ?
C46 C47 C48 C49 -0.3(3) . . . . ?
C47 C48 C49 C44 -0.3(2) . . . . ?
C49 C44 C45 C46 -0.4(3) . . . . ?
C50 O3 C47 C46 178.54(17) . . . . ?
C50 O3 C47 C48 -2.0(3) . . . . ?
C51 C52 C53 C54 -1.2(2) . . . . ?
C52 C51 C56 C55 0.2(2) . . . . ?
C52 C53 C54 O4 -178.37(14) . . . . ?
C52 C53 C54 C55 1.0(2) . . . . ?
C53 C54 C55 C56 -0.2(2) . . . . ?
C54 C55 C56 C51 -0.4(2) . . . . ?
C56 C51 C52 C53 0.6(2) . . . . ?
C57 O4 C54 C53 0.8(2) . . . . ?
C57 O4 C54 C55 -178.57(13) . . . . ?
